data_7060946
loop_
_publ_author_name
'Seenan, Shanthi'
'Manickam, Saravanakumar'
'Kulathu Iyer, Sathiyanarayanan'

_publ_section_title
;
 Fluorescent chemosensors for Hg2+ ions based on a pyridine-attached
 phenanthridine probe
;
_journal_issue 37
_journal_name_full 'New Journal of Chemistry'
_journal_page_first 17667
_journal_page_last 17673
_journal_paper_doi 10.1039/D1NJ03561D
_journal_volume 45
_journal_year 2021
_chemical_formula_moiety 'C26 H20 N2'
_chemical_formula_sum 'C26 H20 N2'
_chemical_formula_weight 360.44
_space_group_crystal_system monoclinic
_space_group_IT_number 14
_space_group_name_Hall '-P 2ybc'
_space_group_name_H-M_alt 'P 1 21/c 1'
_atom_sites_solution_hydrogens geom
_audit_creation_method SHELXL-2014/7
_audit_update_record
;
2020-12-17 deposited with the CCDC.	2021-08-17 downloaded from the CCDC.
;
_cell_angle_alpha 90
_cell_angle_beta 102.4061(18)
_cell_angle_gamma 90
_cell_formula_units_Z 4
_cell_length_a 11.2948(5)
_cell_length_b 15.2912(6)
_cell_length_c 10.9882(3)
_cell_measurement_reflns_used 2451
_cell_measurement_temperature 296(2)
_cell_measurement_theta_max 23.39
_cell_measurement_theta_min 2.28
_cell_volume 1853.47(12)
_computing_cell_refinement 'Bruker SAINT'
_computing_data_collection 'Bruker APEX2'
_computing_data_reduction 'Bruker SAINT'
_computing_molecular_graphics 'Bruker SHELXTL'
_computing_publication_material 'Bruker SHELXTL'
_computing_structure_refinement 'SHELXL-2014/7 (Sheldrick, 2014)'
_computing_structure_solution 'SHELXS-97 (Sheldrick 2008)'
_diffrn_ambient_temperature 296(2)
_diffrn_measured_fraction_theta_full 1.000
_diffrn_measured_fraction_theta_max 1.000
_diffrn_measurement_device_type 'Bruker APEX-II CCD'
_diffrn_measurement_method '\f and \w scans'
_diffrn_radiation_type MoK\a
_diffrn_radiation_wavelength 0.71073
_diffrn_reflns_av_R_equivalents 0.0361
_diffrn_reflns_av_unetI/netI 0.0388
_diffrn_reflns_Laue_measured_fraction_full 1.000
_diffrn_reflns_Laue_measured_fraction_max 1.000
_diffrn_reflns_limit_h_max 13
_diffrn_reflns_limit_h_min -12
_diffrn_reflns_limit_k_max 18
_diffrn_reflns_limit_k_min -17
_diffrn_reflns_limit_l_max 13
_diffrn_reflns_limit_l_min -13
_diffrn_reflns_number 13357
_diffrn_reflns_point_group_measured_fraction_full 1.000
_diffrn_reflns_point_group_measured_fraction_max 1.000
_diffrn_reflns_theta_full 24.998
_diffrn_reflns_theta_max 24.998
_diffrn_reflns_theta_min 2.277
_exptl_absorpt_coefficient_mu 0.076
_exptl_absorpt_correction_T_max 0.992
_exptl_absorpt_correction_T_min 0.981
_exptl_absorpt_correction_type multi-scan
_exptl_absorpt_process_details 'SADABS V2014/5(Bruker AXS.Inc)'
_exptl_crystal_colour colourless
_exptl_crystal_density_diffrn 1.292
_exptl_crystal_description Block
_exptl_crystal_F_000 760
_exptl_crystal_size_max 0.250
_exptl_crystal_size_mid 0.160
_exptl_crystal_size_min 0.100
_refine_diff_density_max 0.170
_refine_diff_density_min -0.128
_refine_diff_density_rms 0.032
_refine_ls_extinction_coef 0.0130(13)
_refine_ls_extinction_expression Fc^*^=kFc[1+0.001xFc^2^\l^3^/sin(2\q)]^-1/4^
_refine_ls_extinction_method 'SHELXL-2014/7 (Sheldrick 2014'
_refine_ls_goodness_of_fit_ref 1.016
_refine_ls_hydrogen_treatment constr
_refine_ls_matrix_type full
_refine_ls_number_parameters 254
_refine_ls_number_reflns 3271
_refine_ls_number_restraints 0
_refine_ls_restrained_S_all 1.016
_refine_ls_R_factor_all 0.0719
_refine_ls_R_factor_gt 0.0396
_refine_ls_shift/su_max 0.001
_refine_ls_shift/su_mean 0.000
_refine_ls_structure_factor_coef Fsqd
_refine_ls_weighting_details 'w=1/[\s^2^(Fo^2^)+(0.0432P)^2^+0.2190P] where P=(Fo^2^+2Fc^2^)/3'
_refine_ls_weighting_scheme calc
_refine_ls_wR_factor_gt 0.0857
_refine_ls_wR_factor_ref 0.1015
_reflns_Friedel_coverage 0.000
_reflns_number_gt 2200
_reflns_number_total 3271
_reflns_threshold_expression 'I > 2\s(I)'
_cod_data_source_file d1nj03561d2.cif
_cod_data_source_block brpy
_cod_depositor_comments 'Adding full bibliography for 7060946.cif.'
_cod_original_sg_symbol_H-M 'P 21/c'
_cod_database_code 7060946
_shelx_shelxl_version_number 2014/7
_shelx_space_group_comment
; 
The symmetry employed for this shelxl refinement is uniquely defined 
by the following loop, which should always be used as a source of 
symmetry information in preference to the above space-group names. 
They are only intended as comments. 
;
_shelx_estimated_absorpt_t_min 0.981
_shelx_estimated_absorpt_t_max 0.992

loop_
_space_group_symop_operation_xyz
'x, y, z'
'-x, y+1/2, -z+1/2'
'-x, -y, -z'
'x, -y-1/2, z-1/2'

loop_
_atom_site_label
_atom_site_type_symbol
_atom_site_fract_x
_atom_site_fract_y
_atom_site_fract_z
_atom_site_U_iso_or_equiv
_atom_site_adp_type
_atom_site_occupancy
_atom_site_site_symmetry_order
_atom_site_calc_flag
_atom_site_refinement_flags_posn
_atom_site_refinement_flags_adp
_atom_site_refinement_flags_occupancy
_atom_site_disorder_assembly
_atom_site_disorder_group
C1 C 0.89239(16) 0.96646(11) 0.65986(14) 0.0390(4) Uani 1 1 d . . . . .
C2 C 0.81743(16) 1.00274(11) 0.54098(15) 0.0478(5) Uani 1 1 d . . . . .
H2A H 0.8706 1.0245 0.4892 0.057 Uiso 1 1 calc R U . . .
H2B H 0.7693 1.0514 0.5601 0.057 Uiso 1 1 calc R U . . .
C3 C 0.73445(17) 0.93358(12) 0.47031(15) 0.0526(5) Uani 1 1 d . . . . .
H3A H 0.6805 0.9601 0.3993 0.063 Uiso 1 1 calc R U . . .
H3B H 0.7824 0.8896 0.4394 0.063 Uiso 1 1 calc R U . . .
C4 C 0.66119(16) 0.89116(11) 0.55258(16) 0.0457(5) Uani 1 1 d . . . . .
C5 C 0.54037(18) 0.86862(13) 0.5088(2) 0.0648(6) Uani 1 1 d . . . . .
H5 H 0.5049 0.8771 0.4251 0.078 Uiso 1 1 calc R U . . .
C6 C 0.47220(19) 0.83404(14) 0.5865(2) 0.0730(6) Uani 1 1 d . . . . .
H6 H 0.3920 0.8179 0.5554 0.088 Uiso 1 1 calc R U . . .
C7 C 0.52363(18) 0.82345(13) 0.7109(2) 0.0638(6) Uani 1 1 d . . . . .
H7 H 0.4773 0.8017 0.7646 0.077 Uiso 1 1 calc R U . . .
C8 C 0.64314(17) 0.84481(11) 0.75629(17) 0.0497(5) Uani 1 1 d . . . . .
H8 H 0.6764 0.8381 0.8408 0.060 Uiso 1 1 calc R U . . .
C9 C 0.71561(15) 0.87637(10) 0.67794(15) 0.0405(4) Uani 1 1 d . . . . .
C10 C 0.84494(15) 0.89956(10) 0.72286(14) 0.0369(4) Uani 1 1 d . . . . .
C11 C 0.92376(15) 0.86063(10) 0.82490(14) 0.0366(4) Uani 1 1 d . . . . .
C12 C 0.89442(16) 0.77650(11) 0.88466(16) 0.0446(4) Uani 1 1 d . . . . .
H12A H 0.8361 0.7430 0.8250 0.054 Uiso 1 1 calc R U . . .
H12B H 0.8585 0.7898 0.9552 0.054 Uiso 1 1 calc R U . . .
C13 C 1.00890(16) 0.72298(11) 0.92808(17) 0.0503(5) Uani 1 1 d . . . . .
H13A H 0.9899 0.6696 0.9677 0.060 Uiso 1 1 calc R U . . .
H13B H 1.0427 0.7071 0.8571 0.060 Uiso 1 1 calc R U . . .
C14 C 1.09915(15) 0.77553(11) 1.01849(15) 0.0435(4) Uani 1 1 d . . . . .
C15 C 1.16353(17) 0.74268(13) 1.13090(17) 0.0549(5) Uani 1 1 d . . . . .
H15 H 1.1544 0.6843 1.1506 0.066 Uiso 1 1 calc R U . . .
C16 C 1.24072(18) 0.79512(15) 1.21380(17) 0.0597(6) Uani 1 1 d . . . . .
H16 H 1.2840 0.7720 1.2884 0.072 Uiso 1 1 calc R U . . .
C17 C 1.25369(17) 0.88182(14) 1.18608(16) 0.0550(5) Uani 1 1 d . . . . .
H17 H 1.3057 0.9174 1.2422 0.066 Uiso 1 1 calc R U . . .
C18 C 1.18981(16) 0.91617(12) 1.07521(14) 0.0460(5) Uani 1 1 d . . . . .
H18 H 1.1979 0.9751 1.0580 0.055 Uiso 1 1 calc R U . . .
C19 C 1.11333(15) 0.86374(11) 0.98880(14) 0.0393(4) Uani 1 1 d . . . . .
C20 C 1.03837(15) 0.89785(10) 0.87009(14) 0.0360(4) Uani 1 1 d . . . . .
C21 C 1.07434(15) 0.96659(10) 0.80192(14) 0.0375(4) Uani 1 1 d . . . . .
C22 C 1.19552(15) 1.00934(11) 0.83229(14) 0.0385(4) Uani 1 1 d . . . . .
C23 C 1.40117(18) 1.00011(13) 0.85704(16) 0.0558(5) Uani 1 1 d . . . . .
H23 H 1.4700 0.9668 0.8568 0.067 Uiso 1 1 calc R U . . .
C24 C 1.41619(19) 1.08798(14) 0.88134(16) 0.0564(5) Uani 1 1 d . . . . .
H24 H 1.4929 1.1133 0.8982 0.068 Uiso 1 1 calc R U . . .
C25 C 1.31456(18) 1.13716(13) 0.88000(16) 0.0532(5) Uani 1 1 d . . . . .
H25 H 1.3212 1.1968 0.8968 0.064 Uiso 1 1 calc R U . . .
C26 C 1.20328(17) 1.09776(11) 0.85367(15) 0.0433(4) Uani 1 1 d . . . . .
H26 H 1.1334 1.1306 0.8503 0.052 Uiso 1 1 calc R U . . .
N1 N 1.00361(13) 0.99885(8) 0.69755(12) 0.0414(4) Uani 1 1 d . . . . .
N2 N 1.29308(14) 0.95905(10) 0.83359(12) 0.0508(4) Uani 1 1 d . . . . .

loop_
_atom_site_aniso_label
_atom_site_aniso_U_11
_atom_site_aniso_U_22
_atom_site_aniso_U_33
_atom_site_aniso_U_23
_atom_site_aniso_U_13
_atom_site_aniso_U_12
C1 0.0461(11) 0.0361(10) 0.0354(9) -0.0009(7) 0.0100(8) 0.0030(8)
C2 0.0516(12) 0.0508(12) 0.0403(10) 0.0056(8) 0.0082(8) 0.0019(9)
C3 0.0518(13) 0.0618(13) 0.0406(10) 0.0005(9) 0.0019(9) 0.0052(9)
C4 0.0413(11) 0.0433(11) 0.0505(11) -0.0012(8) 0.0052(8) 0.0057(8)
C5 0.0489(13) 0.0677(15) 0.0698(13) 0.0076(11) -0.0048(11) 0.0003(10)
C6 0.0389(13) 0.0784(16) 0.0967(17) 0.0101(13) 0.0034(12) -0.0026(11)
C7 0.0426(13) 0.0663(14) 0.0871(15) 0.0041(11) 0.0242(11) 0.0006(10)
C8 0.0454(12) 0.0484(12) 0.0579(11) 0.0013(9) 0.0167(9) 0.0035(9)
C9 0.0410(11) 0.0338(10) 0.0474(10) -0.0039(8) 0.0107(8) 0.0031(8)
C10 0.0408(10) 0.0346(10) 0.0356(9) -0.0040(7) 0.0091(7) 0.0024(7)
C11 0.0431(11) 0.0321(10) 0.0366(9) -0.0023(7) 0.0131(8) 0.0021(7)
C12 0.0473(11) 0.0394(10) 0.0489(10) 0.0029(8) 0.0142(8) -0.0001(8)
C13 0.0536(12) 0.0366(10) 0.0628(12) 0.0103(9) 0.0173(9) 0.0025(9)
C14 0.0435(11) 0.0441(11) 0.0456(10) 0.0090(8) 0.0153(8) 0.0081(8)
C15 0.0575(13) 0.0555(12) 0.0561(11) 0.0188(10) 0.0218(10) 0.0149(10)
C16 0.0573(14) 0.0806(16) 0.0420(10) 0.0155(11) 0.0122(9) 0.0231(11)
C17 0.0522(13) 0.0735(15) 0.0383(10) -0.0019(9) 0.0073(9) 0.0112(10)
C18 0.0511(12) 0.0490(11) 0.0378(9) -0.0004(8) 0.0094(8) 0.0034(9)
C19 0.0400(10) 0.0424(11) 0.0372(9) 0.0025(8) 0.0119(8) 0.0041(8)
C20 0.0440(11) 0.0312(9) 0.0337(8) -0.0024(7) 0.0102(7) 0.0016(7)
C21 0.0441(11) 0.0334(10) 0.0354(9) -0.0026(7) 0.0096(8) 0.0008(8)
C22 0.0462(11) 0.0378(11) 0.0314(9) 0.0022(7) 0.0083(7) -0.0004(8)
C23 0.0482(13) 0.0660(15) 0.0502(11) 0.0006(10) 0.0042(9) 0.0044(10)
C24 0.0517(13) 0.0636(15) 0.0494(11) 0.0020(10) 0.0007(9) -0.0158(11)
C25 0.0615(14) 0.0456(11) 0.0492(10) 0.0018(9) 0.0047(9) -0.0119(10)
C26 0.0482(12) 0.0347(11) 0.0466(10) -0.0005(8) 0.0093(8) -0.0013(8)
N1 0.0460(9) 0.0397(9) 0.0381(8) 0.0021(6) 0.0076(7) -0.0025(7)
N2 0.0514(11) 0.0517(10) 0.0475(9) -0.0013(7) 0.0062(7) 0.0026(8)

loop_
_atom_type_symbol
_atom_type_description
_atom_type_scat_dispersion_real
_atom_type_scat_dispersion_imag
_atom_type_scat_source
C C 0.0033 0.0016 'International Tables Vol C Tables 4.2.6.8 and 6.1.1.4'
H H 0.0000 0.0000 'International Tables Vol C Tables 4.2.6.8 and 6.1.1.4'
N N 0.0061 0.0033 'International Tables Vol C Tables 4.2.6.8 and 6.1.1.4'

loop_
_geom_angle_atom_site_label_1
_geom_angle_atom_site_label_2
_geom_angle_atom_site_label_3
_geom_angle
_geom_angle_site_symmetry_1
_geom_angle_site_symmetry_3
_geom_angle_publ_flag
N1 C1 C10 123.52(15) . . ?
N1 C1 C2 116.82(15) . . ?
C10 C1 C2 119.62(16) . . ?
C1 C2 C3 111.08(14) . . ?
C1 C2 H2A 109.4 . . ?
C3 C2 H2A 109.4 . . ?
C1 C2 H2B 109.4 . . ?
C3 C2 H2B 109.4 . . ?
H2A C2 H2B 108.0 . . ?
C4 C3 C2 110.77(14) . . ?
C4 C3 H3A 109.5 . . ?
C2 C3 H3A 109.5 . . ?
C4 C3 H3B 109.5 . . ?
C2 C3 H3B 109.5 . . ?
H3A C3 H3B 108.1 . . ?
C5 C4 C9 119.44(17) . . ?
C5 C4 C3 121.80(16) . . ?
C9 C4 C3 118.73(16) . . ?
C6 C5 C4 121.34(19) . . ?
C6 C5 H5 119.3 . . ?
C4 C5 H5 119.3 . . ?
C5 C6 C7 119.4(2) . . ?
C5 C6 H6 120.3 . . ?
C7 C6 H6 120.3 . . ?
C8 C7 C6 120.33(19) . . ?
C8 C7 H7 119.8 . . ?
C6 C7 H7 119.8 . . ?
C7 C8 C9 121.27(18) . . ?
C7 C8 H8 119.4 . . ?
C9 C8 H8 119.4 . . ?
C8 C9 C4 118.09(16) . . ?
C8 C9 C10 122.99(15) . . ?
C4 C9 C10 118.82(15) . . ?
C1 C10 C11 117.28(15) . . ?
C1 C10 C9 117.62(14) . . ?
C11 C10 C9 125.09(15) . . ?
C20 C11 C10 119.24(15) . . ?
C20 C11 C12 117.55(14) . . ?
C10 C11 C12 123.10(15) . . ?
C11 C12 C13 110.10(14) . . ?
C11 C12 H12A 109.6 . . ?
C13 C12 H12A 109.6 . . ?
C11 C12 H12B 109.6 . . ?
C13 C12 H12B 109.6 . . ?
H12A C12 H12B 108.2 . . ?
C14 C13 C12 109.39(15) . . ?
C14 C13 H13A 109.8 . . ?
C12 C13 H13A 109.8 . . ?
C14 C13 H13B 109.8 . . ?
C12 C13 H13B 109.8 . . ?
H13A C13 H13B 108.2 . . ?
C15 C14 C19 119.39(17) . . ?
C15 C14 C13 123.33(16) . . ?
C19 C14 C13 117.20(14) . . ?
C16 C15 C14 121.03(18) . . ?
C16 C15 H15 119.5 . . ?
C14 C15 H15 119.5 . . ?
C17 C16 C15 119.86(17) . . ?
C17 C16 H16 120.1 . . ?
C15 C16 H16 120.1 . . ?
C16 C17 C18 120.16(18) . . ?
C16 C17 H17 119.9 . . ?
C18 C17 H17 119.9 . . ?
C17 C18 C19 120.87(18) . . ?
C17 C18 H18 119.6 . . ?
C19 C18 H18 119.6 . . ?
C18 C19 C14 118.66(15) . . ?
C18 C19 C20 123.27(15) . . ?
C14 C19 C20 117.91(15) . . ?
C21 C20 C11 117.81(14) . . ?
C21 C20 C19 123.78(15) . . ?
C11 C20 C19 118.40(14) . . ?
N1 C21 C20 123.01(15) . . ?
N1 C21 C22 112.32(14) . . ?
C20 C21 C22 124.61(14) . . ?
N2 C22 C26 122.76(16) . . ?
N2 C22 C21 117.67(15) . . ?
C26 C22 C21 119.53(15) . . ?
N2 C23 C24 124.19(18) . . ?
N2 C23 H23 117.9 . . ?
C24 C23 H23 117.9 . . ?
C25 C24 C23 117.83(18) . . ?
C25 C24 H24 121.1 . . ?
C23 C24 H24 121.1 . . ?
C26 C25 C24 119.36(18) . . ?
C26 C25 H25 120.3 . . ?
C24 C25 H25 120.3 . . ?
C25 C26 C22 119.50(17) . . ?
C25 C26 H26 120.3 . . ?
C22 C26 H26 120.3 . . ?
C1 N1 C21 118.53(14) . . ?
C22 N2 C23 116.32(16) . . ?

loop_
_geom_bond_atom_site_label_1
_geom_bond_atom_site_label_2
_geom_bond_distance
_geom_bond_site_symmetry_2
_geom_bond_publ_flag
C1 N1 1.331(2) . ?
C1 C10 1.404(2) . ?
C1 C2 1.502(2) . ?
C2 C3 1.512(2) . ?
C2 H2A 0.9700 . ?
C2 H2B 0.9700 . ?
C3 C4 1.498(2) . ?
C3 H3A 0.9700 . ?
C3 H3B 0.9700 . ?
C4 C5 1.389(2) . ?
C4 C9 1.401(2) . ?
C5 C6 1.373(3) . ?
C5 H5 0.9300 . ?
C6 C7 1.375(3) . ?
C6 H6 0.9300 . ?
C7 C8 1.374(2) . ?
C7 H7 0.9300 . ?
C8 C9 1.395(2) . ?
C8 H8 0.9300 . ?
C9 C10 1.481(2) . ?
C10 C11 1.405(2) . ?
C11 C20 1.404(2) . ?
C11 C12 1.513(2) . ?
C12 C13 1.518(2) . ?
C12 H12A 0.9700 . ?
C12 H12B 0.9700 . ?
C13 C14 1.496(2) . ?
C13 H13A 0.9700 . ?
C13 H13B 0.9700 . ?
C14 C15 1.386(2) . ?
C14 C19 1.405(2) . ?
C15 C16 1.375(3) . ?
C15 H15 0.9300 . ?
C16 C17 1.375(3) . ?
C16 H16 0.9300 . ?
C17 C18 1.379(2) . ?
C17 H17 0.9300 . ?
C18 C19 1.392(2) . ?
C18 H18 0.9300 . ?
C19 C20 1.489(2) . ?
C20 C21 1.401(2) . ?
C21 N1 1.3428(19) . ?
C21 C22 1.489(2) . ?
C22 N2 1.341(2) . ?
C22 C26 1.372(2) . ?
C23 N2 1.348(2) . ?
C23 C24 1.373(3) . ?
C23 H23 0.9300 . ?
C24 C25 1.370(3) . ?
C24 H24 0.9300 . ?
C25 C26 1.368(2) . ?
C25 H25 0.9300 . ?
C26 H26 0.9300 . ?

loop_
_geom_torsion_atom_site_label_1
_geom_torsion_atom_site_label_2
_geom_torsion_atom_site_label_3
_geom_torsion_atom_site_label_4
_geom_torsion
_geom_torsion_site_symmetry_1
_geom_torsion_site_symmetry_2
_geom_torsion_site_symmetry_3
_geom_torsion_site_symmetry_4
_geom_torsion_publ_flag
N1 C1 C2 C3 146.84(15) . . . . ?
C10 C1 C2 C3 -31.2(2) . . . . ?
C1 C2 C3 C4 52.5(2) . . . . ?
C2 C3 C4 C5 141.12(18) . . . . ?
C2 C3 C4 C9 -37.0(2) . . . . ?
C9 C4 C5 C6 1.6(3) . . . . ?
C3 C4 C5 C6 -176.48(19) . . . . ?
C4 C5 C6 C7 1.6(3) . . . . ?
C5 C6 C7 C8 -1.9(3) . . . . ?
C6 C7 C8 C9 -0.9(3) . . . . ?
C7 C8 C9 C4 4.0(3) . . . . ?
C7 C8 C9 C10 -179.56(16) . . . . ?
C5 C4 C9 C8 -4.3(3) . . . . ?
C3 C4 C9 C8 173.81(16) . . . . ?
C5 C4 C9 C10 179.14(16) . . . . ?
C3 C4 C9 C10 -2.7(2) . . . . ?
N1 C1 C10 C11 -5.4(2) . . . . ?
C2 C1 C10 C11 172.43(14) . . . . ?
N1 C1 C10 C9 173.72(14) . . . . ?
C2 C1 C10 C9 -8.4(2) . . . . ?
C8 C9 C10 C1 -149.48(16) . . . . ?
C4 C9 C10 C1 26.9(2) . . . . ?
C8 C9 C10 C11 29.6(2) . . . . ?
C4 C9 C10 C11 -154.04(15) . . . . ?
C1 C10 C11 C20 9.2(2) . . . . ?
C9 C10 C11 C20 -169.88(14) . . . . ?
C1 C10 C11 C12 -166.93(14) . . . . ?
C9 C10 C11 C12 14.0(2) . . . . ?
C20 C11 C12 C13 -31.5(2) . . . . ?
C10 C11 C12 C13 144.72(16) . . . . ?
C11 C12 C13 C14 58.39(18) . . . . ?
C12 C13 C14 C15 133.40(17) . . . . ?
C12 C13 C14 C19 -43.3(2) . . . . ?
C19 C14 C15 C16 0.2(3) . . . . ?
C13 C14 C15 C16 -176.47(17) . . . . ?
C14 C15 C16 C17 0.7(3) . . . . ?
C15 C16 C17 C18 -0.2(3) . . . . ?
C16 C17 C18 C19 -1.3(3) . . . . ?
C17 C18 C19 C14 2.1(2) . . . . ?
C17 C18 C19 C20 177.43(16) . . . . ?
C15 C14 C19 C18 -1.6(2) . . . . ?
C13 C14 C19 C18 175.25(15) . . . . ?
C15 C14 C19 C20 -177.14(15) . . . . ?
C13 C14 C19 C20 -0.3(2) . . . . ?
C10 C11 C20 C21 -7.2(2) . . . . ?
C12 C11 C20 C21 169.12(14) . . . . ?
C10 C11 C20 C19 171.30(14) . . . . ?
C12 C11 C20 C19 -12.4(2) . . . . ?
C18 C19 C20 C21 33.3(2) . . . . ?
C14 C19 C20 C21 -151.43(16) . . . . ?
C18 C19 C20 C11 -145.18(16) . . . . ?
C14 C19 C20 C11 30.1(2) . . . . ?
C11 C20 C21 N1 1.1(2) . . . . ?
C19 C20 C21 N1 -177.31(14) . . . . ?
C11 C20 C21 C22 -175.92(14) . . . . ?
C19 C20 C21 C22 5.6(2) . . . . ?
N1 C21 C22 N2 -117.63(16) . . . . ?
C20 C21 C22 N2 59.7(2) . . . . ?
N1 C21 C22 C26 60.31(19) . . . . ?
C20 C21 C22 C26 -122.36(18) . . . . ?
N2 C23 C24 C25 -0.9(3) . . . . ?
C23 C24 C25 C26 -0.6(3) . . . . ?
C24 C25 C26 C22 1.7(2) . . . . ?
N2 C22 C26 C25 -1.3(2) . . . . ?
C21 C22 C26 C25 -179.17(14) . . . . ?
C10 C1 N1 C21 -0.6(2) . . . . ?
C2 C1 N1 C21 -178.49(14) . . . . ?
C20 C21 N1 C1 2.8(2) . . . . ?
C22 C21 N1 C1 -179.81(13) . . . . ?
C26 C22 N2 C23 -0.1(2) . . . . ?
C21 C22 N2 C23 177.73(14) . . . . ?
C24 C23 N2 C22 1.3(3) . . . . ?
